data_7243257
loop_
_publ_author_name
'Yamaguchi, Ryota'
'Tanaka, Rika'
'Maetani, Mayu'
'Tabe, Hiroyasu'
'Yamada, Yusuke'

_publ_section_title
;
 Efficient capturing of hydrogen peroxide in dilute aqueous solution by
 co-crystallization with amino acids
;
_journal_issue 32
_journal_name_full CrystEngComm
_journal_page_first 5456
_journal_page_last 5462
_journal_paper_doi 10.1039/D1CE00688F
_journal_volume 23
_journal_year 2021
_chemical_absolute_configuration rm
_chemical_formula_moiety 'C9 H11 N O2, H2 O2, 0.5(H2 O)'
_chemical_formula_sum 'C9 H14 N O4.5'
_chemical_formula_weight 208.21
_chemical_name_systematic L-Phe.H2O2.0.5H2O
_space_group_crystal_system monoclinic
_space_group_IT_number 5
_space_group_name_Hall 'C 2y'
_space_group_name_H-M_alt 'C 1 2 1'
_audit_block_doi 10.5517/ccdc.csd.cc27y8l2
_audit_creation_date 2019-2-8
_audit_creation_method SHELXL-2018/3
_audit_update_record
;
2021-05-14 deposited with the CCDC.	2021-07-21 downloaded from the CCDC.
;
_cell_angle_alpha 90
_cell_angle_beta 92.803(3)
_cell_angle_gamma 90
_cell_formula_units_Z 4
_cell_length_a 9.9671(3)
_cell_length_b 7.2000(3)
_cell_length_c 14.1385(6)
_cell_measurement_reflns_used 4601
_cell_measurement_temperature 150(2)
_cell_measurement_theta_max 29.8330
_cell_measurement_theta_min 3.4480
_cell_volume 1013.41(7)
_computing_cell_refinement 'CrysAlisPro 1.171.39.46 (Rigaku OD, 2018)'
_computing_data_collection 'CrysAlisPro 1.171.39.46 (Rigaku OD, 2018)'
_computing_data_reduction 'CrysAlisPro 1.171.39.46 (Rigaku OD, 2018)'
_computing_molecular_graphics 'Ortep for Windows (Farrugia, 2012)'
_computing_publication_material 'WinGX publication routines (Farrugia, 2012)'
_computing_structure_refinement 'SHELXL-2014 (Sheldrick, 2014)'
_computing_structure_solution SIR97
_diffrn_ambient_temperature 150(2)
_diffrn_detector_area_resol_mean 7.32
_diffrn_measured_fraction_theta_full 0.999
_diffrn_measured_fraction_theta_max 0.997
_diffrn_measurement_details
;
scan:
	Number of images: 600
	           Slice: -80.0000 - 100.000
	     Image width: 0.3000
	        Exp time: 24.0000
	   Rotation axis: Phi
	           Omega: 0.0000
	             Chi: 0.0000
	             Phi: 0.0000
	             XTD: 54.1393
	          2theta: 25.8615
scan:
	Number of images: 200
	           Slice: -15.0000 - 45.0000
	     Image width: 0.3000
	        Exp time: 24.0000
	   Rotation axis: Omega
	           Omega: 0.0000
	             Chi: 90.0000
	             Phi: 0.0000
	             XTD: 54.1393
	          2theta: 25.8615
scan:
	Number of images: 200
	           Slice: -15.0000 - 45.0000
	     Image width: 0.3000
	        Exp time: 24.0000
	   Rotation axis: Omega
	           Omega: 0.0000
	             Chi: 90.0000
	             Phi: 90.0000
	             XTD: 54.1393
	          2theta: 25.8615
scan:
	Number of images: 200
	           Slice: -15.0000 - 45.0000
	     Image width: 0.3000
	        Exp time: 24.0000
	   Rotation axis: Omega
	           Omega: 0.0000
	             Chi: 90.0000
	             Phi: 180.0000
	             XTD: 54.1393
	          2theta: 25.8615
scan:
	Number of images: 200
	           Slice: -15.0000 - 45.0000
	     Image width: 0.3000
	        Exp time: 24.0000
	   Rotation axis: Omega
	           Omega: 0.0000
	             Chi: 90.0000
	             Phi: 270.0000
	             XTD: 54.1393
	          2theta: 25.8615
scan:
	Number of images: 195
	           Slice: -15.0000 - 43.5000
	     Image width: 0.3000
	        Exp time: 24.0000
	   Rotation axis: Omega
	           Omega: 0.0000
	             Chi: 45.0000
	             Phi: 0.0000
	             XTD: 54.1393
	          2theta: 25.8615
scan:
	Number of images: 195
	           Slice: -15.0000 - 43.5000
	     Image width: 0.3000
	        Exp time: 24.0000
	   Rotation axis: Omega
	           Omega: 0.0000
	             Chi: 45.0000
	             Phi: 90.0000
	             XTD: 54.1393
	          2theta: 25.8615
scan:
	Number of images: 195
	           Slice: -15.0000 - 43.5000
	     Image width: 0.3000
	        Exp time: 24.0000
	   Rotation axis: Omega
	           Omega: 0.0000
	             Chi: 45.0000
	             Phi: 180.0000
	             XTD: 54.1393
	          2theta: 25.8615
scan:
	Number of images: 195
	           Slice: -15.0000 - 43.5000
	     Image width: 0.3000
	        Exp time: 24.0000
	   Rotation axis: Omega
	           Omega: 0.0000
	             Chi: 45.0000
	             Phi: 270.0000
	             XTD: 54.1393
	          2theta: 25.8615

;
_diffrn_measurement_device 'Mercury CCD (2x2 bin mode)'
_diffrn_measurement_device_details 'AFC7: Eulerian 3-circle'
_diffrn_measurement_device_type 'Rigaku/MSC Mercury CCD'
_diffrn_measurement_method '\w and \f'
_diffrn_radiation_detector CCD
_diffrn_radiation_monochromator 'Graphite Monochromator'
_diffrn_radiation_source 'Rotating Anode'
_diffrn_radiation_type MoK\a
_diffrn_radiation_wavelength 0.71070
_diffrn_reflns_av_R_equivalents 0.1170
_diffrn_reflns_av_unetI/netI 0.0452
_diffrn_reflns_Laue_measured_fraction_full 0.999
_diffrn_reflns_Laue_measured_fraction_max 0.997
_diffrn_reflns_limit_h_max 11
_diffrn_reflns_limit_h_min -12
_diffrn_reflns_limit_k_max 6
_diffrn_reflns_limit_k_min -9
_diffrn_reflns_limit_l_max 17
_diffrn_reflns_limit_l_min -18
_diffrn_reflns_number 6166
_diffrn_reflns_point_group_measured_fraction_full 0.805
_diffrn_reflns_point_group_measured_fraction_max 0.787
_diffrn_reflns_reduction_process 'Lp corrections applied'
_diffrn_reflns_theta_full 25.242
_diffrn_reflns_theta_max 27.477
_diffrn_reflns_theta_min 2.885
_diffrn_source_current 200.0000
_diffrn_source_power 10.0000
_diffrn_source_voltage 50.0000
_exptl_absorpt_coefficient_mu 0.110
_exptl_absorpt_correction_T_max 1.00000
_exptl_absorpt_correction_T_min 0.78826
_exptl_absorpt_correction_type multi-scan
_exptl_absorpt_process_details
;
CrysAlisPro 1.171.39.46 (Rigaku Oxford Diffraction, 2018)
Empirical absorption correction using spherical harmonics,
 implemented in SCALE3 ABSPACK scaling algorithm.
;
_exptl_crystal_colour Colorless
_exptl_crystal_density_diffrn 1.365
_exptl_crystal_density_method 'not measured'
_exptl_crystal_description Platelet
_exptl_crystal_F_000 444
_exptl_crystal_preparation 'mounted on the CryoLoop with Palaton oil and placed in N2 stream at 150(2) K'
_exptl_crystal_recrystallization_method 'Re-crystallisation from solvent'
_exptl_crystal_size_max 0.4000
_exptl_crystal_size_mid 0.3600
_exptl_crystal_size_min 0.0200
_refine_diff_density_max 0.355
_refine_diff_density_min -0.252
_refine_diff_density_rms 0.063
_refine_ls_abs_structure_details
;
 Flack x determined using 533 quotients [(I+)-(I-)]/[(I+)+(I-)]
 (Parsons, Flack and Wagner, Acta Cryst. B69 (2013) 249-259).
;
_refine_ls_abs_structure_Flack -1.2(10)
_refine_ls_extinction_method none
_refine_ls_goodness_of_fit_ref 1.096
_refine_ls_hydrogen_treatment refall
_refine_ls_matrix_type full
_refine_ls_number_parameters 188
_refine_ls_number_reflns 1819
_refine_ls_number_restraints 1
_refine_ls_restrained_S_all 1.095
_refine_ls_R_factor_all 0.0529
_refine_ls_R_factor_gt 0.0505
_refine_ls_shift/su_max 0.000
_refine_ls_shift/su_mean 0.000
_refine_ls_structure_factor_coef Fsqd
_refine_ls_weighting_details 'w=1/[\s^2^(Fo^2^)+(0.0877P)^2^+0.5312P] where P=(Fo^2^+2Fc^2^)/3'
_refine_ls_weighting_scheme calc
_refine_ls_wR_factor_gt 0.1285
_refine_ls_wR_factor_ref 0.1325
_reflns_Friedel_coverage 0.461
_reflns_Friedel_fraction_full 0.575
_reflns_Friedel_fraction_max 0.540
_reflns_number_gt 1738
_reflns_number_total 1819
_reflns_threshold_expression 'I > 2\s(I)'
_cod_data_source_file d1ce00688f2.cif
_cod_data_source_block L-PhenylAlanine_H2O2
_cod_depositor_comments 'Adding full bibliography for 7243257--7243260.cif.'
_cod_original_sg_symbol_H-M 'C 2'
_cod_database_code 7243257
_shelx_shelxl_version_number 2018/3
_shelx_space_group_comment
;
The symmetry employed for this shelxl refinement is uniquely defined
by the following loop, which should always be used as a source of
symmetry information in preference to the above space-group names.
They are only intended as comments.
;

loop_
_space_group_symop_operation_xyz
'x, y, z'
'-x, y, -z'
'x+1/2, y+1/2, z'
'-x+1/2, y+1/2, -z'

loop_
_atom_site_label
_atom_site_type_symbol
_atom_site_fract_x
_atom_site_fract_y
_atom_site_fract_z
_atom_site_U_iso_or_equiv
_atom_site_adp_type
_atom_site_occupancy
_atom_site_site_symmetry_order
_atom_site_calc_flag
_atom_site_refinement_flags_posn
_atom_site_refinement_flags_adp
_atom_site_refinement_flags_occupancy
_atom_site_disorder_assembly
_atom_site_disorder_group
C1 C 0.2836(3) 0.1185(5) 0.31919(19) 0.0219(6) Uani 1 1 d . . . . .
C2 C 0.1500(3) 0.1427(5) 0.3423(2) 0.0266(7) Uani 1 1 d . . . . .
H2A H 0.084(4) 0.054(8) 0.317(3) 0.041(12) Uiso 1 1 d . . . . .
C3 C 0.1132(3) 0.2878(6) 0.3981(2) 0.0324(7) Uani 1 1 d . . . . .
H3A H 0.022(4) 0.300(8) 0.414(3) 0.036(11) Uiso 1 1 d . . . . .
C4 C 0.2074(4) 0.4128(6) 0.4337(3) 0.0378(9) Uani 1 1 d . . . . .
H4A H 0.188(5) 0.494(11) 0.474(4) 0.058(16) Uiso 1 1 d . . . . .
C5 C 0.3401(4) 0.3917(6) 0.4118(3) 0.0387(9) Uani 1 1 d . . . . .
H5A H 0.405(5) 0.479(10) 0.436(3) 0.053(14) Uiso 1 1 d . . . . .
C6 C 0.3769(3) 0.2450(6) 0.3549(2) 0.0307(7) Uani 1 1 d . . . . .
H6A H 0.472(4) 0.215(8) 0.341(3) 0.038(11) Uiso 1 1 d . . . . .
C7 C 0.3248(3) -0.0388(5) 0.2576(2) 0.0220(6) Uani 1 1 d . . . . .
H7A H 0.424(4) -0.052(7) 0.258(3) 0.026(9) Uiso 1 1 d . . . . .
H7B H 0.291(4) -0.156(7) 0.282(3) 0.019(8) Uiso 1 1 d . . . . .
C8 C 0.2747(2) -0.0232(4) 0.15389(19) 0.0163(5) Uani 1 1 d . . . . .
H8A H 0.316(4) -0.121(7) 0.117(3) 0.024(9) Uiso 1 1 d . . . . .
C9 C 0.1216(2) -0.0448(4) 0.13969(18) 0.0164(5) Uani 1 1 d . . . . .
O1 O 0.05557(18) 0.0931(3) 0.11370(15) 0.0212(5) Uani 1 1 d . . . . .
O2 O 0.07656(17) -0.2033(3) 0.15605(16) 0.0219(5) Uani 1 1 d . . . . .
N1 N 0.3153(2) 0.1558(4) 0.11296(18) 0.0178(5) Uani 1 1 d . . . . .
H1NA H 0.302(3) 0.144(6) 0.047(2) 0.012(8) Uiso 1 1 d . . . . .
H1NB H 0.269(4) 0.235(8) 0.133(3) 0.023(9) Uiso 1 1 d . . . . .
H1NC H 0.410(4) 0.192(8) 0.127(3) 0.044(13) Uiso 1 1 d . . . . .
O3 O 0.30043(18) 0.5448(3) 0.06643(14) 0.0209(5) Uani 1 1 d . . . . .
H3OA H 0.375(5) 0.562(8) 0.089(3) 0.036(11) Uiso 1 1 d . . . . .
O4 O 0.2404(2) 0.5124(3) 0.15726(15) 0.0242(5) Uani 1 1 d . . . . .
H4OA H 0.180(4) 0.616(9) 0.151(3) 0.042(12) Uiso 1 1 d . . . . .
O5 O 0.000000 0.4284(5) 0.000000 0.0237(7) Uani 1 2 d S T P . .
H5OA H 0.044(5) 0.357(10) 0.043(4) 0.047(13) Uiso 1 1 d . . . . .

loop_
_atom_site_aniso_label
_atom_site_aniso_U_11
_atom_site_aniso_U_22
_atom_site_aniso_U_33
_atom_site_aniso_U_23
_atom_site_aniso_U_13
_atom_site_aniso_U_12
C1 0.0204(12) 0.0241(16) 0.0210(11) 0.0013(12) -0.0003(9) -0.0019(11)
C2 0.0208(12) 0.0340(19) 0.0248(12) 0.0007(13) 0.0005(10) -0.0022(12)
C3 0.0289(14) 0.044(2) 0.0246(13) -0.0035(15) 0.0031(11) 0.0043(15)
C4 0.0482(19) 0.036(2) 0.0296(15) -0.0081(16) 0.0076(14) -0.0004(16)
C5 0.0418(17) 0.038(2) 0.0366(16) -0.0132(17) 0.0056(14) -0.0154(17)
C6 0.0257(13) 0.036(2) 0.0303(14) -0.0041(15) 0.0033(11) -0.0100(13)
C7 0.0161(11) 0.0184(15) 0.0314(13) 0.0034(12) -0.0023(9) -0.0016(10)
C8 0.0110(10) 0.0106(13) 0.0274(12) -0.0009(11) 0.0014(9) -0.0013(9)
C9 0.0104(10) 0.0151(13) 0.0240(11) -0.0029(11) 0.0030(8) -0.0021(9)
O1 0.0153(8) 0.0145(10) 0.0336(10) 0.0023(9) -0.0004(7) -0.0001(7)
O2 0.0120(8) 0.0128(10) 0.0409(11) 0.0009(9) 0.0026(7) -0.0024(8)
N1 0.0122(9) 0.0116(12) 0.0298(12) 0.0002(9) 0.0027(8) -0.0028(8)
O3 0.0148(9) 0.0214(12) 0.0268(9) 0.0021(9) 0.0020(7) -0.0008(7)
O4 0.0260(9) 0.0156(10) 0.0317(10) 0.0045(9) 0.0093(8) 0.0044(8)
O5 0.0193(12) 0.0191(16) 0.0330(15) 0.000 0.0035(11) 0.000

loop_
_atom_type_symbol
_atom_type_description
_atom_type_scat_dispersion_real
_atom_type_scat_dispersion_imag
_atom_type_scat_source
C C 0.0033 0.0016 'International Tables Vol C Tables 4.2.6.8 and 6.1.1.4'
H H 0.0000 0.0000 'International Tables Vol C Tables 4.2.6.8 and 6.1.1.4'
N N 0.0061 0.0033 'International Tables Vol C Tables 4.2.6.8 and 6.1.1.4'
O O 0.0106 0.0060 'International Tables Vol C Tables 4.2.6.8 and 6.1.1.4'

loop_
_citation_id
_citation_doi
_citation_year
1 10.1039/D1CE00688F 2021

loop_
_geom_angle_atom_site_label_1
_geom_angle_atom_site_label_2
_geom_angle_atom_site_label_3
_geom_angle
_geom_angle_site_symmetry_1
_geom_angle_site_symmetry_3
_geom_angle_publ_flag
C6 C1 C2 117.7(3) . . ?
C6 C1 C7 120.8(3) . . ?
C2 C1 C7 121.5(3) . . ?
C3 C2 C1 121.0(3) . . ?
C3 C2 H2A 121(3) . . ?
C1 C2 H2A 118(3) . . ?
C2 C3 C4 120.7(3) . . ?
C2 C3 H3A 120(3) . . ?
C4 C3 H3A 119(3) . . ?
C3 C4 C5 119.3(4) . . ?
C3 C4 H4A 122(4) . . ?
C5 C4 H4A 118(4) . . ?
C4 C5 C6 119.8(3) . . ?
C4 C5 H5A 119(3) . . ?
C6 C5 H5A 121(3) . . ?
C1 C6 C5 121.4(3) . . ?
C1 C6 H6A 114(3) . . ?
C5 C6 H6A 124(3) . . ?
C1 C7 C8 114.6(3) . . ?
C1 C7 H7A 111(3) . . ?
C8 C7 H7A 107(2) . . ?
C1 C7 H7B 110(2) . . ?
C8 C7 H7B 107(2) . . ?
H7A C7 H7B 106(3) . . ?
N1 C8 C7 110.9(2) . . ?
N1 C8 C9 109.0(2) . . ?
C7 C8 C9 113.1(2) . . ?
N1 C8 H8A 107(3) . . ?
C7 C8 H8A 109(2) . . ?
C9 C8 H8A 107(2) . . ?
O1 C9 O2 126.6(2) . . ?
O1 C9 C8 117.9(2) . . ?
O2 C9 C8 115.5(2) . . ?
C8 N1 H1NA 106(3) . . ?
C8 N1 H1NB 108(3) . . ?
H1NA N1 H1NB 110(4) . . ?
C8 N1 H1NC 115(3) . . ?
H1NA N1 H1NC 108(3) . . ?
H1NB N1 H1NC 108(4) . . ?
O4 O3 H3OA 95(3) . . ?
O3 O4 H4OA 95(3) . . ?
H5OA O5 H5OA 110(8) . 2 ?

loop_
_geom_bond_atom_site_label_1
_geom_bond_atom_site_label_2
_geom_bond_distance
_geom_bond_site_symmetry_2
_geom_bond_publ_flag
C1 C6 1.380(5) . ?
C1 C2 1.397(4) . ?
C1 C7 1.498(5) . ?
C2 C3 1.370(5) . ?
C2 H2A 0.97(5) . ?
C3 C4 1.378(6) . ?
C3 H3A 0.95(4) . ?
C4 C5 1.381(5) . ?
C4 H4A 0.84(7) . ?
C5 C6 1.388(6) . ?
C5 H5A 0.96(6) . ?
C6 H6A 1.01(4) . ?
C7 C8 1.530(4) . ?
C7 H7A 1.00(4) . ?
C7 H7B 0.98(5) . ?
C8 N1 1.477(4) . ?
C8 C9 1.537(3) . ?
C8 H8A 0.98(5) . ?
C9 O1 1.237(4) . ?
C9 O2 1.253(4) . ?
N1 H1NA 0.94(3) . ?
N1 H1NB 0.80(5) . ?
N1 H1NC 0.99(4) . ?
O3 O4 1.462(3) . ?
O3 H3OA 0.80(5) . ?
O4 H4OA 0.96(6) . ?
O5 H5OA 0.90(6) . ?
O5 H5OA 0.90(6) 2 ?

loop_
_geom_hbond_atom_site_label_D
_geom_hbond_atom_site_label_H
_geom_hbond_atom_site_label_A
_geom_hbond_distance_DH
_geom_hbond_distance_HA
_geom_hbond_distance_DA
_geom_hbond_angle_DHA
_geom_hbond_site_symmetry_A
_geom_hbond_publ_flag
C8 H8A O3 0.98(5) 2.51(5) 3.362(4) 145(3) 1_545 yes
C8 H8A O5 0.98(5) 2.56(4) 3.221(3) 125(3) 3_545 yes
N1 H1NA O3 0.94(3) 1.99(3) 2.849(3) 151(3) 4_545 yes
N1 H1NB O3 0.80(5) 2.44(5) 2.879(3) 116(4) . yes
N1 H1NB O4 0.80(5) 2.05(6) 2.755(4) 148(4) . yes
N1 H1NC O2 0.99(4) 1.85(5) 2.833(3) 171(5) 3 yes
O3 H3OA O1 0.80(5) 1.83(5) 2.621(3) 168(4) 3 yes
O4 H4OA O2 0.96(6) 1.66(6) 2.618(3) 173(4) 1_565 yes
O5 H5OA O1 0.90(6) 2.15(7) 2.938(3) 147(5) . yes

loop_
_geom_torsion_atom_site_label_1
_geom_torsion_atom_site_label_2
_geom_torsion_atom_site_label_3
_geom_torsion_atom_site_label_4
_geom_torsion
_geom_torsion_site_symmetry_1
_geom_torsion_site_symmetry_2
_geom_torsion_site_symmetry_3
_geom_torsion_site_symmetry_4
_geom_torsion_publ_flag
C6 C1 C2 C3 0.4(5) . . . . ?
C7 C1 C2 C3 -179.5(3) . . . . ?
C1 C2 C3 C4 -0.7(5) . . . . ?
C2 C3 C4 C5 0.6(6) . . . . ?
C3 C4 C5 C6 -0.3(6) . . . . ?
C2 C1 C6 C5 -0.1(5) . . . . ?
C7 C1 C6 C5 179.8(3) . . . . ?
C4 C5 C6 C1 0.0(6) . . . . ?
C6 C1 C7 C8 -110.4(3) . . . . ?
C2 C1 C7 C8 69.5(4) . . . . ?
C1 C7 C8 N1 54.6(3) . . . . ?
C1 C7 C8 C9 -68.2(3) . . . . ?
N1 C8 C9 O1 -12.0(3) . . . . ?
C7 C8 C9 O1 111.9(3) . . . . ?
N1 C8 C9 O2 168.0(2) . . . . ?
C7 C8 C9 O2 -68.1(3) . . . . ?
